data_7713080
loop_
_publ_author_name
'Ghosh, Kowsik'
'Ovchinnikov, Alexander'
'Baitinger, Michael'
'Krnel, Mitja'
'Burkhardt, Ulrich'
'Grin, Yuri'
'Bobev, Svilen'

_publ_section_title
;
 Lithium metal atoms fill vacancies in the germanium network of a type-I
 clathrate: Synthesis and structural characterization of Ba8Li5Ge41
;
_journal_name_full 'Dalton Transactions'
_journal_paper_doi 10.1039/D3DT01168B
_journal_year 2023
_chemical_formula_moiety 'C18 H22 N4 O2 Zn'
_chemical_formula_sum 'C18 H22 N4 O2 Zn'
_chemical_formula_weight 391.76
_space_group_crystal_system monoclinic
_space_group_IT_number 15
_space_group_name_Hall '-C 2yc'
_space_group_name_H-M_alt 'C 1 2/c 1'
_atom_sites_solution_hydrogens geom
_atom_sites_solution_primary dual
_audit_creation_date 2022-06-23
_audit_creation_method
;
Olex2 1.5
(compiled 2022.04.07 svn.rca3783a0 for OlexSys, GUI svn.r6498)
;
_audit_update_record
;
2022-06-27 deposited with the CCDC.	2023-05-17 downloaded from the CCDC.
;
_cell_angle_alpha 90
_cell_angle_beta 110.176(3)
_cell_angle_gamma 90
_cell_formula_units_Z 4
_cell_length_a 13.8168(15)
_cell_length_b 11.5315(13)
_cell_length_c 11.4556(11)
_cell_measurement_reflns_used 9800
_cell_measurement_temperature 100.0(1)
_cell_measurement_theta_max 27.49
_cell_measurement_theta_min 3.14
_cell_volume 1713.2(3)
_computing_cell_refinement 'SAINT V8.40A (Bruker, 2016)'
_computing_data_collection 'APEX4 (Bruker, 2021)'
_computing_data_reduction 'SAINT V8.40A (Bruker, 2016)'
_computing_molecular_graphics 'Olex2 1.5 (Dolomanov et al., 2009)'
_computing_publication_material 'Olex2 1.5 (Dolomanov et al., 2009)'
_computing_structure_refinement 'SHELXL 2018/3 (Sheldrick, 2015)'
_computing_structure_solution 'SHELXT  (Sheldrick, 2015)'
_diffrn_ambient_temperature 100.0(1)
_diffrn_detector CMOS
_diffrn_detector_area_resol_mean '1024 x 1024'
_diffrn_detector_type 'Photon 100'
_diffrn_measured_fraction_theta_full 1.000
_diffrn_measured_fraction_theta_max 0.999
_diffrn_measurement_device '\k-geometry diffractometer'
_diffrn_measurement_device_type 'Bruker D8 Venture'
_diffrn_measurement_method '\f and \w scans''
_diffrn_radiation_collimation '0.6 mm'
_diffrn_radiation_monochromator 'TRIUMPH curved crystal'
_diffrn_radiation_probe x-ray
_diffrn_radiation_type 'Mo K\a~1~'
_diffrn_radiation_wavelength 0.71073
_diffrn_radiation_xray_symbol K-L~3~
_diffrn_reflns_av_R_equivalents 0.0725
_diffrn_reflns_av_unetI/netI 0.0165
_diffrn_reflns_Laue_measured_fraction_full 1.000
_diffrn_reflns_Laue_measured_fraction_max 0.999
_diffrn_reflns_limit_h_max 18
_diffrn_reflns_limit_h_min -17
_diffrn_reflns_limit_k_max 15
_diffrn_reflns_limit_k_min -14
_diffrn_reflns_limit_l_max 14
_diffrn_reflns_limit_l_min -14
_diffrn_reflns_number 60525
_diffrn_reflns_point_group_measured_fraction_full 1.000
_diffrn_reflns_point_group_measured_fraction_max 0.999
_diffrn_reflns_theta_full 25.242
_diffrn_reflns_theta_max 27.585
_diffrn_reflns_theta_min 2.363
_diffrn_source 'X-ray tube'
_diffrn_source_target Mo
_diffrn_source_type 'Siemens KFF Mo 2K-90C'
_diffrn_standards_number 0
_exptl_absorpt_coefficient_mu 1.453
_exptl_absorpt_correction_T_max 0.8251
_exptl_absorpt_correction_T_min 0.7196
_exptl_absorpt_correction_type multi-scan
_exptl_absorpt_process_details
;
SADABS-2016/2 (Bruker,2016) was used for absorption correction.
wR2(int) was 0.0725 before and 0.0616 after correction.
The Ratio of minimum to maximum transmission is 0.8721.
The \l/2 correction factor is Not present.
;
_exptl_crystal_colour 'clear light colourless'
_exptl_crystal_colour_lustre clear
_exptl_crystal_colour_modifier light
_exptl_crystal_colour_primary colourless
_exptl_crystal_density_diffrn 1.519
_exptl_crystal_description prism
_exptl_crystal_F_000 816
_exptl_crystal_recrystallization_method 'The material was recrystallised from chloroform by slow evaporation'
_exptl_crystal_size_max 0.306
_exptl_crystal_size_mid 0.144
_exptl_crystal_size_min 0.07
_refine_diff_density_max 0.385
_refine_diff_density_min -0.357
_refine_diff_density_rms 0.065
_refine_ls_extinction_method none
_refine_ls_goodness_of_fit_ref 1.086
_refine_ls_hydrogen_treatment constr
_refine_ls_matrix_type full
_refine_ls_number_parameters 116
_refine_ls_number_reflns 1977
_refine_ls_number_restraints 0
_refine_ls_restrained_S_all 1.086
_refine_ls_R_factor_all 0.0345
_refine_ls_R_factor_gt 0.0253
_refine_ls_shift/su_max 0.000
_refine_ls_shift/su_mean 0.000
_refine_ls_structure_factor_coef Fsqd
_refine_ls_weighting_details 'w=1/[\s^2^(Fo^2^)+(0.0243P)^2^+3.2588P] where P=(Fo^2^+2Fc^2^)/3'
_refine_ls_weighting_scheme calc
_refine_ls_wR_factor_gt 0.0578
_refine_ls_wR_factor_ref 0.0616
_reflns_Friedel_coverage 0.000
_reflns_number_gt 1689
_reflns_number_total 1977
_reflns_threshold_expression 'I > 2\s(I)'
_cod_data_source_file d3dt01168b2.cif
_cod_data_source_block compound_1d
_cod_database_code 7713080
_shelx_shelxl_version_number 2018/3
_shelx_space_group_comment
;
The symmetry employed for this shelxl refinement is uniquely defined
by the following loop, which should always be used as a source of
symmetry information in preference to the above space-group names.
They are only intended as comments.
;
_shelx_estimated_absorpt_t_max 0.905
_shelx_estimated_absorpt_t_min 0.665
_olex2_refinement_description
;
1. Fixed Uiso
 At 1.2 times of:
  All C(H) groups
 At 1.5 times of:
  All C(H,H,H) groups
2.a Aromatic/amide H refined with riding coordinates:
 C7(H7), C5(H5), C4(H4), C3(H3), C6(H6)
2.b Idealised Me refined as rotating group:
 C9(H9A,H9B,H9C), C8(H8A,H8B,H8C)
;
_olex2_diffrn_ambient_temperature_device 'Oxford Cryosystems'
_olex2_exptl_crystal_mounting_method 'The crystal was mounted on a MITIGEN holder oil'
_olex2_submission_special_instructions 'No special instructions were received'

loop_
_space_group_symop_operation_xyz
'x, y, z'
'-x, y, -z+1/2'
'x+1/2, y+1/2, z'
'-x+1/2, y+1/2, -z+1/2'
'-x, -y, -z'
'x, -y, z-1/2'
'-x+1/2, -y+1/2, -z'
'x+1/2, -y+1/2, z-1/2'

loop_
_atom_site_label
_atom_site_type_symbol
_atom_site_fract_x
_atom_site_fract_y
_atom_site_fract_z
_atom_site_U_iso_or_equiv
_atom_site_adp_type
_atom_site_occupancy
_atom_site_site_symmetry_order
_atom_site_calc_flag
_atom_site_refinement_flags_posn
_atom_site_refinement_flags_adp
_atom_site_refinement_flags_occupancy
_atom_site_disorder_assembly
_atom_site_disorder_group
Zn1 Zn 0.500000 0.49859(3) 0.250000 0.01103(8) Uani 1 2 d S T P . .
O1 O 0.37519(9) 0.41191(11) 0.16775(11) 0.0168(3) Uani 1 1 d . . . . .
N1 N 0.42257(10) 0.57250(12) 0.35195(12) 0.0110(3) Uani 1 1 d . . . . .
N2 N 0.53708(11) 0.69802(13) 0.49449(13) 0.0142(3) Uani 1 1 d . . . . .
C7 C 0.44848(12) 0.64205(14) 0.44783(14) 0.0111(3) Uani 1 1 d . . . . .
H7 H 0.399231 0.653452 0.487647 0.013 Uiso 1 1 calc R U . . .
C1 C 0.32093(12) 0.52369(14) 0.30995(14) 0.0112(3) Uani 1 1 d . . . . .
C2 C 0.30178(13) 0.44097(14) 0.21272(15) 0.0124(3) Uani 1 1 d . . . . .
C5 C 0.14678(12) 0.49783(17) 0.31003(15) 0.0158(3) Uani 1 1 d . . . . .
H5 H 0.094744 0.516307 0.343718 0.019 Uiso 1 1 calc R U . . .
C4 C 0.12747(13) 0.41770(15) 0.21462(16) 0.0163(3) Uani 1 1 d . . . . .
H4 H 0.061763 0.381670 0.182012 0.020 Uiso 1 1 calc R U . . .
C3 C 0.20408(13) 0.39003(16) 0.16666(16) 0.0176(4) Uani 1 1 d . . . . .
H3 H 0.189808 0.335184 0.100984 0.021 Uiso 1 1 calc R U . . .
C6 C 0.24286(13) 0.55107(16) 0.35620(16) 0.0157(3) Uani 1 1 d . . . . .
H6 H 0.255442 0.607162 0.420476 0.019 Uiso 1 1 calc R U . . .
C9 C 0.55402(15) 0.77982(16) 0.59668(16) 0.0198(4) Uani 1 1 d . . . . .
H9A H 0.560789 0.858348 0.567681 0.030 Uiso 1 1 calc R U . . .
H9B H 0.617275 0.759004 0.664841 0.030 Uiso 1 1 calc R U . . .
H9C H 0.495395 0.777101 0.626186 0.030 Uiso 1 1 calc R U . . .
C8 C 0.61951(16) 0.6882(2) 0.4437(2) 0.0390(6) Uani 1 1 d . . . . .
H8A H 0.645197 0.608286 0.453127 0.059 Uiso 1 1 calc R U . . .
H8B H 0.675773 0.740873 0.488307 0.059 Uiso 1 1 calc R U . . .
H8C H 0.593237 0.708820 0.355262 0.059 Uiso 1 1 calc R U . . .

loop_
_atom_site_aniso_label
_atom_site_aniso_U_11
_atom_site_aniso_U_22
_atom_site_aniso_U_33
_atom_site_aniso_U_23
_atom_site_aniso_U_13
_atom_site_aniso_U_12
Zn1 0.00759(13) 0.01274(14) 0.01339(13) 0.000 0.00444(9) 0.000
O1 0.0115(6) 0.0191(6) 0.0216(6) -0.0080(5) 0.0082(5) -0.0030(5)
N1 0.0081(6) 0.0137(7) 0.0114(6) 0.0002(5) 0.0034(5) -0.0017(5)
N2 0.0130(7) 0.0151(7) 0.0142(6) -0.0030(6) 0.0043(5) -0.0027(6)
C7 0.0110(8) 0.0102(7) 0.0122(7) 0.0031(6) 0.0042(6) 0.0021(6)
C1 0.0090(7) 0.0130(9) 0.0109(7) 0.0023(6) 0.0024(6) -0.0010(6)
C2 0.0119(8) 0.0111(8) 0.0145(8) 0.0010(6) 0.0050(6) 0.0004(6)
C5 0.0105(7) 0.0194(8) 0.0195(8) 0.0019(7) 0.0077(6) 0.0003(7)
C4 0.0094(8) 0.0156(8) 0.0225(8) 0.0017(7) 0.0037(7) -0.0030(6)
C3 0.0154(8) 0.0165(9) 0.0199(8) -0.0054(7) 0.0050(7) -0.0032(7)
C6 0.0129(8) 0.0196(9) 0.0156(8) -0.0036(7) 0.0061(7) -0.0021(7)
C9 0.0225(9) 0.0156(9) 0.0186(8) -0.0054(7) 0.0039(7) -0.0034(7)
C8 0.0242(11) 0.0557(16) 0.0457(13) -0.0342(12) 0.0231(10) -0.0268(11)

loop_
_atom_type_symbol
_atom_type_description
_atom_type_scat_dispersion_real
_atom_type_scat_dispersion_imag
_atom_type_scat_source
C C 0.0033 0.0016 'International Tables Vol C Tables 4.2.6.8 and 6.1.1.4'
H H 0.0000 0.0000 'International Tables Vol C Tables 4.2.6.8 and 6.1.1.4'
N N 0.0061 0.0033 'International Tables Vol C Tables 4.2.6.8 and 6.1.1.4'
O O 0.0106 0.0060 'International Tables Vol C Tables 4.2.6.8 and 6.1.1.4'
Zn Zn 0.2839 1.4301 'International Tables Vol C Tables 4.2.6.8 and 6.1.1.4'

loop_
_geom_angle_atom_site_label_1
_geom_angle_atom_site_label_2
_geom_angle_atom_site_label_3
_geom_angle
_geom_angle_site_symmetry_1
_geom_angle_site_symmetry_3
_geom_angle_publ_flag
O1 Zn1 O1 117.76(8) 2_655 . ?
O1 Zn1 N1 86.49(5) . . ?
O1 Zn1 N1 86.49(5) 2_655 2_655 ?
O1 Zn1 N1 119.77(5) 2_655 . ?
O1 Zn1 N1 119.77(5) . 2_655 ?
N1 Zn1 N1 130.19(8) . 2_655 ?
C2 O1 Zn1 110.62(10) . . ?
C7 N1 Zn1 134.23(11) . . ?
C7 N1 C1 118.42(13) . . ?
C1 N1 Zn1 107.02(10) . . ?
C7 N2 C9 120.67(15) . . ?
C7 N2 C8 123.01(15) . . ?
C8 N2 C9 116.21(15) . . ?
N1 C7 N2 125.90(15) . . ?
N1 C7 H7 117.1 . . ?
N2 C7 H7 117.1 . . ?
C2 C1 N1 115.02(14) . . ?
C6 C1 N1 125.54(15) . . ?
C6 C1 C2 119.44(15) . . ?
O1 C2 C1 120.84(14) . . ?
O1 C2 C3 120.95(15) . . ?
C3 C2 C1 118.21(15) . . ?
C4 C5 H5 120.2 . . ?
C4 C5 C6 119.55(15) . . ?
C6 C5 H5 120.2 . . ?
C5 C4 H4 120.0 . . ?
C5 C4 C3 120.02(16) . . ?
C3 C4 H4 120.0 . . ?
C2 C3 H3 119.2 . . ?
C4 C3 C2 121.54(16) . . ?
C4 C3 H3 119.2 . . ?
C1 C6 H6 119.4 . . ?
C5 C6 C1 121.23(16) . . ?
C5 C6 H6 119.4 . . ?
N2 C9 H9A 109.5 . . ?
N2 C9 H9B 109.5 . . ?
N2 C9 H9C 109.5 . . ?
H9A C9 H9B 109.5 . . ?
H9A C9 H9C 109.5 . . ?
H9B C9 H9C 109.5 . . ?
N2 C8 H8A 109.5 . . ?
N2 C8 H8B 109.5 . . ?
N2 C8 H8C 109.5 . . ?
H8A C8 H8B 109.5 . . ?
H8A C8 H8C 109.5 . . ?
H8B C8 H8C 109.5 . . ?

loop_
_geom_bond_atom_site_label_1
_geom_bond_atom_site_label_2
_geom_bond_distance
_geom_bond_site_symmetry_2
_geom_bond_publ_flag
Zn1 O1 1.9339(12) 2_655 ?
Zn1 O1 1.9339(12) . ?
Zn1 N1 2.0240(14) 2_655 ?
Zn1 N1 2.0240(14) . ?
O1 C2 1.329(2) . ?
N1 C7 1.306(2) . ?
N1 C1 1.433(2) . ?
N2 C7 1.323(2) . ?
N2 C9 1.458(2) . ?
N2 C8 1.451(2) . ?
C7 H7 0.9500 . ?
C1 C2 1.420(2) . ?
C1 C6 1.392(2) . ?
C2 C3 1.398(2) . ?
C5 H5 0.9500 . ?
C5 C4 1.385(3) . ?
C5 C6 1.391(2) . ?
C4 H4 0.9500 . ?
C4 C3 1.388(2) . ?
C3 H3 0.9500 . ?
C6 H6 0.9500 . ?
C9 H9A 0.9800 . ?
C9 H9B 0.9800 . ?
C9 H9C 0.9800 . ?
C8 H8A 0.9800 . ?
C8 H8B 0.9800 . ?
C8 H8C 0.9800 . ?

loop_
_geom_torsion_atom_site_label_1
_geom_torsion_atom_site_label_2
_geom_torsion_atom_site_label_3
_geom_torsion_atom_site_label_4
_geom_torsion
_geom_torsion_site_symmetry_1
_geom_torsion_site_symmetry_2
_geom_torsion_site_symmetry_3
_geom_torsion_site_symmetry_4
_geom_torsion_publ_flag
Zn1 O1 C2 C1 -1.22(19) . . . . ?
Zn1 O1 C2 C3 179.52(13) . . . . ?
Zn1 N1 C7 N2 10.8(3) . . . . ?
Zn1 N1 C1 C2 -0.21(16) . . . . ?
Zn1 N1 C1 C6 179.90(14) . . . . ?
O1 C2 C3 C4 178.57(16) . . . . ?
N1 C1 C2 O1 1.0(2) . . . . ?
N1 C1 C2 C3 -179.74(14) . . . . ?
N1 C1 C6 C5 -179.29(16) . . . . ?
C7 N1 C1 C2 -174.52(14) . . . . ?
C7 N1 C1 C6 5.6(2) . . . . ?
C1 N1 C7 N2 -176.78(15) . . . . ?
C1 C2 C3 C4 -0.7(3) . . . . ?
C2 C1 C6 C5 0.8(3) . . . . ?
C5 C4 C3 C2 0.3(3) . . . . ?
C4 C5 C6 C1 -1.3(3) . . . . ?
C6 C1 C2 O1 -179.12(15) . . . . ?
C6 C1 C2 C3 0.2(2) . . . . ?
C6 C5 C4 C3 0.7(3) . . . . ?
C9 N2 C7 N1 175.60(16) . . . . ?
C8 N2 C7 N1 -0.4(3) . . . . ?
